data_2011510
loop_
_publ_author_name
'Bilton, Clair'
'Howard, Judith A. K.'
'Madhavi, N. N. Laxmi'
'Desiraju, Gautam R.'
'Allen, Frank H.'

_publ_section_title
;
 4-Ethynyl-4-hydroxycyclohexan-1-one and
 4-ethynyl-4-hydroxy-2,3,5,6-tetramethylcyclohexa-2,5-dien-1-one
;
_journal_issue 11
_journal_name_full 'Acta Crystallographica Section C'
_journal_page_first 1356
_journal_page_last 1358
_journal_paper_doi 10.1107/S0108270100011355
_journal_volume 56
_journal_year 2000
_chemical_formula_sum 'C8 H10 O2'
_chemical_formula_weight 138.16
_chemical_name_systematic
;
4-ethynyl-4-hydroxycyclohexan-1-one
;
_space_group_IT_number 14
_symmetry_cell_setting monoclinic
_symmetry_space_group_name_Hall '-P 2ybc'
_symmetry_space_group_name_H-M 'P 1 21/c 1'
_audit_creation_method SHELXL97
_cell_angle_alpha 90.00
_cell_angle_beta 95.42(3)
_cell_angle_gamma 90.00
_cell_formula_units_Z 4
_cell_length_a 6.5500(10)
_cell_length_b 16.931(3)
_cell_length_c 6.4930(10)
_cell_measurement_reflns_used 508
_cell_measurement_temperature 150
_cell_measurement_theta_max 21.21
_cell_measurement_theta_min 6.71
_cell_volume 716.8(2)
_computing_cell_refinement SMART
_computing_data_collection 'SMART (Bruker, 1999)'
_computing_data_reduction 'SAINT (Bruker, 1999)'
_computing_molecular_graphics SHELXL97
_computing_publication_material SHELXL97
_computing_structure_refinement 'SHELXL97 (Sheldrick, 1997)'
_computing_structure_solution 'SHELXS97 (Sheldrick, 1997)'
_diffrn_ambient_temperature 150
_diffrn_detector_area_resol_mean 'not relevant'
_diffrn_measured_fraction_theta_full 1.000
_diffrn_measured_fraction_theta_max 1.000
_diffrn_measurement_device_type 'Bruker SMART CCD'
_diffrn_measurement_method '\w scans'
_diffrn_radiation_monochromator graphite
_diffrn_radiation_source 'fine-focus sealed tube'
_diffrn_radiation_type MoK\a
_diffrn_radiation_wavelength .71073
_diffrn_reflns_av_R_equivalents .060
_diffrn_reflns_av_sigmaI/netI .078
_diffrn_reflns_limit_h_max 8
_diffrn_reflns_limit_h_min -8
_diffrn_reflns_limit_k_max 16
_diffrn_reflns_limit_k_min -21
_diffrn_reflns_limit_l_max 8
_diffrn_reflns_limit_l_min -8
_diffrn_reflns_number 5018
_diffrn_reflns_theta_full 27.49
_diffrn_reflns_theta_max 27.49
_diffrn_reflns_theta_min 2.41
_exptl_absorpt_coefficient_mu .091
_exptl_absorpt_correction_type none
_exptl_crystal_colour colourless
_exptl_crystal_density_diffrn 1.280
_exptl_crystal_density_method 'not measured'
_exptl_crystal_description plate
_exptl_crystal_F_000 296
_exptl_crystal_size_max .40
_exptl_crystal_size_mid .10
_exptl_crystal_size_min .05
_refine_diff_density_max .21
_refine_diff_density_min -.24
_refine_ls_extinction_method none
_refine_ls_goodness_of_fit_ref 1.07
_refine_ls_hydrogen_treatment refall
_refine_ls_matrix_type full
_refine_ls_number_parameters 131
_refine_ls_number_reflns 1657
_refine_ls_number_restraints 0
_refine_ls_restrained_S_all 1.07
_refine_ls_R_factor_all .102
_refine_ls_R_factor_gt .055
_refine_ls_shift/su_max .001
_refine_ls_shift/su_mean .000
_refine_ls_structure_factor_coef Fsqd
_refine_ls_weighting_details 'calc w = 1/[\s^2^(Fo^2^)+(0.0376P)^2^+0.2197P] where P=(Fo^2^+2Fc^2^)/3'
_refine_ls_weighting_scheme calc
_refine_ls_wR_factor_ref .122
_reflns_number_gt 1074
_reflns_number_total 1657
_reflns_threshold_expression I>2\s(I)
_cod_data_source_file gd1109.cif
_cod_data_source_block I
_cod_original_cell_volume 716.9(2)
_cod_original_sg_symbol_H-M 'P 21/c'
_cod_database_code 2011510
_cod_database_fobs_code 2011510

loop_
_symmetry_equiv_pos_as_xyz
'x, y, z'
'-x, y+1/2, -z+1/2'
'-x, -y, -z'
'x, -y-1/2, z-1/2'

loop_
_atom_site_label
_atom_site_fract_x
_atom_site_fract_y
_atom_site_fract_z
_atom_site_U_iso_or_equiv
_atom_site_adp_type
_atom_site_calc_flag
_atom_site_refinement_flags
_atom_site_occupancy
_atom_site_disorder_assembly
_atom_site_disorder_group
_atom_site_type_symbol
O1 .4972(2) .38506(9) -.5079(2) .0274(4) Uani d . 1 . . O
O2 .2961(2) .45098(9) .1289(2) .0216(4) Uani d . 1 . . O
HA .360(5) .4335(18) .237(5) .059(10) Uiso d . 1 . . H
C1 .0925(3) .41199(14) -.1794(3) .0215(5) Uani d . 1 . . C
H1A -.013(3) .4514(13) -.157(3) .026(6) Uiso d . 1 . . H
H1B .021(3) .3653(13) -.246(3) .024(6) Uiso d . 1 . . H
C2 .2469(3) .44804(14) -.3163(3) .0228(5) Uani d . 1 . . C
H2A .184(4) .4621(15) -.460(4) .045(7) Uiso d . 1 . . H
H2B .304(4) .4972(15) -.251(4) .033(7) Uiso d . 1 . . H
C3 .4263(3) .39445(12) -.3407(3) .0191(5) Uani d . 1 . . C
C4 .5206(3) .35429(14) -.1475(3) .0208(5) Uani d . 1 . . C
H4A .617(4) .3136(14) -.187(3) .029(6) Uiso d . 1 . . H
H4B .598(3) .3968(13) -.075(3) .025(6) Uiso d . 1 . . H
C5 .3612(3) .32087(13) -.0117(3) .0199(5) Uani d . 1 . . C
H5A .433(4) .3040(14) .127(4) .033(6) Uiso d . 1 . . H
H5B .289(3) .2733(13) -.077(3) .020(6) Uiso d . 1 . . H
C6 .1996(3) .38333(12) .0280(3) .0183(5) Uani d . 1 . . C
C7 .0450(3) .35136(13) .1602(3) .0228(5) Uani d . 1 . . C
C8 -.0786(4) .33061(15) .2714(4) .0307(6) Uani d . 1 . . C
H8 -.178(4) .3135(17) .364(4) .056(8) Uiso d . 1 . . H

loop_
_atom_site_aniso_label
_atom_site_aniso_U_11
_atom_site_aniso_U_22
_atom_site_aniso_U_33
_atom_site_aniso_U_12
_atom_site_aniso_U_13
_atom_site_aniso_U_23
O1 .0269(8) .0399(10) .0158(8) .0013(7) .0050(6) -.0005(7)
O2 .0262(8) .0234(8) .0149(8) -.0020(6) .0006(6) -.0030(6)
C1 .0207(11) .0266(12) .0169(10) .0034(9) .0005(9) -.0008(9)
C2 .0265(12) .0276(13) .0143(10) .0037(10) .0025(9) .0033(9)
C3 .0211(10) .0204(11) .0161(11) -.0041(8) .0040(8) -.0023(8)
C4 .0210(11) .0254(12) .0160(10) .0041(9) .0010(9) .0008(9)
C5 .0250(11) .0191(11) .0153(10) .0009(9) .0009(9) .0014(9)
C6 .0202(10) .0200(11) .0147(10) -.0013(8) .0025(8) -.0008(8)
C7 .0239(11) .0275(12) .0167(10) .0003(9) .0004(9) -.0004(9)
C8 .0285(13) .0405(14) .0234(11) -.0053(11) .0039(10) .0012(11)

loop_
_atom_type_symbol
_atom_type_description
_atom_type_scat_dispersion_real
_atom_type_scat_dispersion_imag
_atom_type_scat_source
C C .0033 .0016 'International Tables Vol C Tables 4.2.6.8 and 6.1.1.4'
H H .0000 .0000 'International Tables Vol C Tables 4.2.6.8 and 6.1.1.4'
O O .0106 .0060 'International Tables Vol C Tables 4.2.6.8 and 6.1.1.4'

loop_
_geom_angle_atom_site_label_1
_geom_angle_atom_site_label_2
_geom_angle_atom_site_label_3
_geom_angle
_geom_angle_publ_flag
C6 O2 HA 105(2) yes
C2 C1 C6 111.21(17) no
C2 C1 H1A 109.0(13) no
C6 C1 H1A 110.9(13) no
C2 C1 H1B 111.8(12) no
C6 C1 H1B 106.7(13) no
H1A C1 H1B 107.2(19) no
C3 C2 C1 112.66(18) no
C3 C2 H2A 107.5(15) no
C1 C2 H2A 113.0(14) no
C3 C2 H2B 106.6(14) no
C1 C2 H2B 109.2(13) no
H2A C2 H2B 107(2) no
O1 C3 C2 122.32(19) no
O1 C3 C4 121.10(19) no
C2 C3 C4 116.55(17) no
C3 C4 C5 113.34(18) no
C3 C4 H4A 108.6(13) no
C5 C4 H4A 112.4(13) no
C3 C4 H4B 102.9(13) no
C5 C4 H4B 110.2(12) no
H4A C4 H4B 109.0(19) no
C6 C5 C4 111.07(17) no
C6 C5 H5A 108.2(13) no
C4 C5 H5A 109.2(13) no
C6 C5 H5B 108.6(12) no
C4 C5 H5B 111.7(11) no
H5A C5 H5B 108.0(17) no
O2 C6 C7 108.69(16) yes
O2 C6 C5 110.21(17) no
C7 C6 C5 111.31(17) no
O2 C6 C1 107.02(17) no
C7 C6 C1 109.92(17) no
C5 C6 C1 109.59(17) no
C8 C7 C6 175.7(2) yes
C7 C8 H8 179.2(18) yes

loop_
_geom_bond_atom_site_label_1
_geom_bond_atom_site_label_2
_geom_bond_site_symmetry_2
_geom_bond_distance
_geom_bond_publ_flag
O1 C3 . 1.231(2) yes
O2 C6 . 1.436(2) no
O2 HA . .84(3) yes
C1 C2 . 1.535(3) no
C1 C6 . 1.537(3) no
C1 H1A . .98(2) no
C1 H1B . 1.00(2) no
C2 C3 . 1.505(3) no
C2 H2A . 1.01(3) no
C2 H2B . .99(2) no
C3 C4 . 1.507(3) no
C4 C5 . 1.537(3) no
C4 H4A . .99(2) no
C4 H4B . .98(2) no
C5 C6 . 1.535(3) no
C5 H5A . 1.02(2) no
C5 H5B . 1.01(2) no
C6 C7 . 1.490(3) yes
C7 C8 . 1.188(3) yes
C8 H8 . .97(3) yes

loop_
_geom_hbond_atom_site_label_D
_geom_hbond_atom_site_label_H
_geom_hbond_atom_site_label_A
_geom_hbond_site_symmetry_A
_geom_hbond_distance_DH
_geom_hbond_distance_HA
_geom_hbond_distance_DA
_geom_hbond_angle_DHA
_geom_hbond_publ_flag
O2 HA O1 1_556 .84(3) 1.99(3) 2.820(2) 175(3) yes
C1 H1A O2 3_565 .98(2) 2.51(2) 3.482(3) 175.4(18) yes
C8 H8 O1 1_456 .97(3) 2.65(3) 3.373(3) 132(2) yes

loop_
_cod_related_entry_id
_cod_related_entry_database
_cod_related_entry_code
1 ChemSpider 9427074
